data_7231887
loop_
_publ_author_name
'Putra, Okky Dwichandra'
'Pettersen, Anna'
'Nilsson Lill, Sten O.'
'Umeda, Daiki'
'Yonemochi, Etsuo'
'Nugraha, Yuda Prasetya'
'Uekusa, Hidehiro'

_publ_section_title
;
 Capturing a new hydrate polymorph of amodiaquine dihydrochloride
 dihydrate via heterogeneous crystallisation
;
_journal_issue 13
_journal_name_full CrystEngComm
_journal_page_first 2053
_journal_paper_doi 10.1039/C8CE01720D
_journal_volume 21
_journal_year 2019
_chemical_formula_moiety 'C20 H24 Cl N3 O, 2(Cl), 2(H2 O)'
_chemical_formula_sum 'C20 H28 Cl3 N3 O3'
_chemical_formula_weight 464.80
_chemical_name_common 'Amodiaquine Dihydrochloride Dihydrate'
_chemical_name_systematic
'4-[(7-chloro-4-quinolyl)amino]-        2-[(diethylamino)methyl] phenol dihydrochloride dihydrate.'
_space_group_crystal_system monoclinic
_space_group_IT_number 14
_space_group_name_Hall '-P 2yn'
_space_group_name_H-M_alt 'P 1 21/n 1'
_symmetry_space_group_name_Hall '-P 2yn'
_symmetry_space_group_name_H-M 'P 1 21/n 1'
_atom_sites_solution_hydrogens mixed
_audit_creation_method SHELXL-2016/6
_audit_update_record
;
2018-09-14 deposited with the CCDC.
2018-11-27 downloaded from the CCDC.
;
_cell_angle_alpha 90
_cell_angle_beta 96.1341(7)
_cell_angle_gamma 90
_cell_formula_units_Z 4
_cell_length_a 7.69610(14)
_cell_length_b 10.9153(2)
_cell_length_c 27.2368(5)
_cell_measurement_reflns_used 19441
_cell_measurement_temperature 173(2)
_cell_measurement_theta_max 68.237
_cell_measurement_theta_min 5.838
_cell_volume 2274.93(7)
_computing_cell_refinement RAPID-AUTO
_computing_data_collection RAPID-AUTO
_computing_data_reduction RAPID-AUTO
_computing_structure_refinement 'SHELXL-2016/6 (Sheldrick, 2016)'
_computing_structure_solution 'SIR-2014 (M.C. Burla 2011)'
_diffrn_ambient_temperature 173(2)
_diffrn_detector_area_resol_mean 10
_diffrn_measured_fraction_theta_full 1.000
_diffrn_measured_fraction_theta_max 0.739
_diffrn_measurement_device_type RAPID-AUTO
_diffrn_measurement_method \w-scan
_diffrn_radiation_type CuK\a
_diffrn_radiation_wavelength 1.54186
_diffrn_reflns_av_R_equivalents 0.0624
_diffrn_reflns_av_unetI/netI 0.0386
_diffrn_reflns_Laue_measured_fraction_full 0.739
_diffrn_reflns_Laue_measured_fraction_max 0.739
_diffrn_reflns_limit_h_max 9
_diffrn_reflns_limit_h_min -7
_diffrn_reflns_limit_k_max 13
_diffrn_reflns_limit_k_min -13
_diffrn_reflns_limit_l_max 32
_diffrn_reflns_limit_l_min -30
_diffrn_reflns_number 19441
_diffrn_reflns_point_group_measured_fraction_full 0.739
_diffrn_reflns_point_group_measured_fraction_max 0.739
_diffrn_reflns_theta_full 67.686
_diffrn_reflns_theta_max 68.237
_diffrn_reflns_theta_min 5.838
_diffrn_source 'rotating anode X-ray'
_exptl_absorpt_coefficient_mu 3.863
_exptl_absorpt_correction_T_max 0.987
_exptl_absorpt_correction_T_min 0.123
_exptl_absorpt_correction_type multi-scan
_exptl_absorpt_process_details 'abscor, T.Higashi RIGAKU'
_exptl_crystal_colour yellow
_exptl_crystal_density_diffrn 1.357
_exptl_crystal_description prism
_exptl_crystal_F_000 976
_exptl_crystal_size_max 0.406
_exptl_crystal_size_mid 0.088
_exptl_crystal_size_min 0.052
_refine_diff_density_max 0.564
_refine_diff_density_min -0.220
_refine_diff_density_rms 0.068
_refine_ls_extinction_method none
_refine_ls_goodness_of_fit_ref 1.087
_refine_ls_hydrogen_treatment mixed
_refine_ls_matrix_type full
_refine_ls_number_parameters 296
_refine_ls_number_reflns 3083
_refine_ls_number_restraints 6
_refine_ls_restrained_S_all 1.087
_refine_ls_R_factor_all 0.0484
_refine_ls_R_factor_gt 0.0437
_refine_ls_shift/su_max 0.000
_refine_ls_shift/su_mean 0.000
_refine_ls_structure_factor_coef Fsqd
_refine_ls_weighting_details 'w=1/[\s^2^(Fo^2^)+(0.0645P)^2^+0.6638P] where P=(Fo^2^+2Fc^2^)/3'
_refine_ls_weighting_scheme calc
_refine_ls_wR_factor_gt 0.1102
_refine_ls_wR_factor_ref 0.1135
_reflns_Friedel_coverage 0.000
_reflns_number_gt 2665
_reflns_number_total 3083
_reflns_threshold_expression 'I > 2\s(I)'
_cod_data_source_file c8ce01720d2.cif
_cod_data_source_block shelx
_cod_depositor_comments 'Adding full bibliography for 7231887.cif.'
_cod_database_code 7231887
_shelx_shelxl_version_number 2016/6
_shelx_space_group_comment
; 
The symmetry employed for this shelxl refinement is uniquely defined 
by the following loop, which should always be used as a source of 
symmetry information in preference to the above space-group names. 
They are only intended as comments. 
;
_shelx_estimated_absorpt_t_min 0.303
_shelx_estimated_absorpt_t_max 0.824

loop_
_space_group_symop_operation_xyz
'x, y, z'
'-x+1/2, y+1/2, -z+1/2'
'-x, -y, -z'
'x-1/2, -y-1/2, z-1/2'

loop_
_atom_site_label
_atom_site_type_symbol
_atom_site_fract_x
_atom_site_fract_y
_atom_site_fract_z
_atom_site_U_iso_or_equiv
_atom_site_adp_type
_atom_site_occupancy
_atom_site_site_symmetry_order
_atom_site_calc_flag
_atom_site_refinement_flags_posn
_atom_site_refinement_flags_adp
O1 O 0.0949(2) 0.37236(17) 0.25508(7) 0.0278(4) Uani 1 1 d . .
Cl1 Cl 0.30472(10) -0.13043(7) 0.66203(2) 0.0400(2) Uani 1 1 d . .
H21 H 0.541(4) 0.251(3) 0.5904(12) 0.048(9) Uiso 1 1 d . .
H27 H 0.112(4) 0.835(3) 0.3845(9) 0.045(9) Uiso 1 1 d D .
H28 H 0.048(5) 0.809(3) 0.4279(10) 0.078(14) Uiso 1 1 d D .
H26 H -0.075(4) 0.621(3) 0.4628(14) 0.074(13) Uiso 1 1 d D .
H25 H 0.080(4) 0.634(3) 0.4879(15) 0.091(16) Uiso 1 1 d D .
H23 H -0.202(3) 0.469(2) 0.3688(10) 0.027(7) Uiso 1 1 d . .
H22 H 0.161(3) 0.031(2) 0.4301(9) 0.024(7) Uiso 1 1 d . .
H24 H 0.119(4) 0.331(3) 0.2345(12) 0.036(9) Uiso 1 1 d . .
C1 C 0.3015(3) 0.0707(2) 0.51686(8) 0.0199(5) Uani 1 1 d . .
N1 N 0.4816(3) 0.22674(18) 0.55968(8) 0.0235(5) Uani 1 1 d . .
O2 O 0.0012(4) 0.6775(2) 0.47200(9) 0.0539(6) Uani 1 1 d D .
Cl2 Cl 0.30423(8) 0.73634(5) 0.33532(2) 0.02708(18) Uani 1 1 d . .
C2 C 0.2173(3) -0.0436(2) 0.51950(9) 0.0228(5) Uani 1 1 d . .
H1 H 0.156428 -0.077508 0.490465 0.027 Uiso 1 1 calc R U
N2 N 0.2081(3) 0.10378(19) 0.43015(7) 0.0218(4) Uani 1 1 d . .
C3 C 0.2217(3) -0.1068(2) 0.56321(9) 0.0243(5) Uani 1 1 d . .
H2 H 0.167126 -0.184667 0.564368 0.029 Uiso 1 1 calc R U
Cl3 Cl 0.74096(9) 0.45240(6) 0.44437(2) 0.0340(2) Uani 1 1 d . .
O3 O 0.0593(3) 0.86537(16) 0.40670(8) 0.0340(4) Uani 1 1 d D .
N3 N -0.1700(3) 0.50391(18) 0.33938(7) 0.0193(4) Uani 1 1 d . .
C4 C 0.3079(3) -0.0547(2) 0.60597(9) 0.0233(5) Uani 1 1 d . .
C5 C 0.3933(3) 0.0549(2) 0.60534(9) 0.0241(5) Uani 1 1 d . .
H3 H 0.452280 0.088184 0.634768 0.029 Uiso 1 1 calc R U
C10 C 0.1803(3) 0.1734(2) 0.38521(8) 0.0207(5) Uani 1 1 d . .
C9 C 0.2996(3) 0.1428(2) 0.47182(8) 0.0210(5) Uani 1 1 d . .
C8 C 0.3976(3) 0.2516(2) 0.47414(9) 0.0239(5) Uani 1 1 d . .
H5 H 0.402658 0.299154 0.445120 0.029 Uiso 1 1 calc R U
C7 C 0.4856(3) 0.2898(2) 0.51764(9) 0.0253(6) Uani 1 1 d . .
H4 H 0.551745 0.363299 0.518092 0.030 Uiso 1 1 calc R U
C6 C 0.3920(3) 0.1170(2) 0.56041(9) 0.0210(5) Uani 1 1 d . .
C15 C 0.2109(3) 0.1181(2) 0.34097(9) 0.0242(6) Uani 1 1 d . .
H8 H 0.251066 0.035862 0.340808 0.029 Uiso 1 1 calc R U
C11 C 0.1172(3) 0.2927(2) 0.38508(8) 0.0200(5) Uani 1 1 d . .
H6 H 0.094190 0.329538 0.415309 0.024 Uiso 1 1 calc R U
C13 C 0.1220(3) 0.3033(2) 0.29709(8) 0.0215(5) Uani 1 1 d . .
C14 C 0.1826(3) 0.1831(2) 0.29706(8) 0.0237(5) Uani 1 1 d . .
H7 H 0.204671 0.145453 0.266891 0.028 Uiso 1 1 calc R U
C12 C 0.0870(3) 0.3593(2) 0.34117(8) 0.0197(5) Uani 1 1 d . .
C16 C 0.0264(3) 0.4901(2) 0.34163(9) 0.0229(5) Uani 1 1 d . .
H9 H 0.067527 0.533450 0.313107 0.027 Uiso 1 1 calc R U
H10 H 0.080962 0.530123 0.372065 0.027 Uiso 1 1 calc R U
C17 C -0.2672(3) 0.4399(2) 0.29610(9) 0.0243(6) Uani 1 1 d . .
H11 H -0.223192 0.354967 0.294433 0.029 Uiso 1 1 calc R U
H12 H -0.244222 0.482408 0.265337 0.029 Uiso 1 1 calc R U
C18 C -0.4624(4) 0.4369(3) 0.29938(12) 0.0364(7) Uani 1 1 d . .
H13 H -0.508556 0.520606 0.297719 0.055 Uiso 1 1 calc R U
H14 H -0.485443 0.399185 0.330702 0.055 Uiso 1 1 calc R U
H15 H -0.519534 0.388786 0.271852 0.055 Uiso 1 1 calc R U
C20 C -0.1977(4) 0.7131(2) 0.29816(10) 0.0341(6) Uani 1 1 d . .
H18 H -0.280940 0.685631 0.270628 0.051 Uiso 1 1 calc R U
H19 H -0.078238 0.703157 0.289393 0.051 Uiso 1 1 calc R U
H20 H -0.218841 0.799653 0.305059 0.051 Uiso 1 1 calc R U
C19 C -0.2207(3) 0.6376(2) 0.34344(9) 0.0253(5) Uani 1 1 d . .
H17 H -0.344623 0.641976 0.349993 0.030 Uiso 1 1 calc R U
H16 H -0.149280 0.674163 0.372116 0.030 Uiso 1 1 calc R U

loop_
_atom_site_aniso_label
_atom_site_aniso_U_11
_atom_site_aniso_U_22
_atom_site_aniso_U_33
_atom_site_aniso_U_23
_atom_site_aniso_U_13
_atom_site_aniso_U_12
O1 0.0356(11) 0.0322(10) 0.0162(9) 0.0057(8) 0.0053(7) 0.0065(8)
Cl1 0.0506(5) 0.0434(4) 0.0251(4) 0.0160(3) -0.0004(3) -0.0120(3)
C1 0.0218(12) 0.0205(12) 0.0188(12) 0.0023(9) 0.0080(9) 0.0042(9)
N1 0.0271(12) 0.0241(11) 0.0189(11) 0.0009(8) 0.0019(8) -0.0054(8)
O2 0.0613(17) 0.0423(13) 0.0561(15) 0.0158(11) -0.0034(12) -0.0162(12)
Cl2 0.0313(4) 0.0315(3) 0.0190(3) -0.0048(2) 0.0051(2) -0.0084(2)
C2 0.0239(13) 0.0257(12) 0.0191(12) -0.0014(10) 0.0030(9) 0.0008(9)
N2 0.0266(12) 0.0204(11) 0.0182(11) 0.0012(8) 0.0017(8) -0.0011(8)
C3 0.0257(14) 0.0197(12) 0.0280(14) 0.0026(10) 0.0055(10) -0.0032(10)
Cl3 0.0458(4) 0.0311(4) 0.0274(4) 0.0045(3) 0.0141(3) -0.0052(3)
O3 0.0439(12) 0.0274(10) 0.0319(11) -0.0068(9) 0.0098(9) -0.0035(8)
N3 0.0225(11) 0.0178(10) 0.0179(10) -0.0001(8) 0.0035(8) -0.0019(8)
C4 0.0257(13) 0.0250(12) 0.0197(12) 0.0067(9) 0.0047(9) 0.0009(9)
C5 0.0238(13) 0.0282(13) 0.0200(12) 0.0002(10) 0.0007(9) -0.0004(10)
C10 0.0211(12) 0.0240(12) 0.0171(12) 0.0020(9) 0.0029(9) -0.0014(9)
C9 0.0220(13) 0.0225(12) 0.0194(12) -0.0003(9) 0.0059(9) 0.0036(9)
C8 0.0272(13) 0.0256(12) 0.0197(12) 0.0063(10) 0.0059(9) 0.0003(10)
C7 0.0290(15) 0.0220(12) 0.0251(13) 0.0015(10) 0.0040(10) -0.0038(10)
C6 0.0202(13) 0.0194(11) 0.0242(13) 0.0021(9) 0.0063(9) 0.0013(9)
C15 0.0246(14) 0.0263(13) 0.0217(13) 0.0015(10) 0.0023(10) 0.0057(10)
C11 0.0186(12) 0.0256(12) 0.0158(11) -0.0027(9) 0.0018(9) -0.0023(9)
C13 0.0180(12) 0.0287(12) 0.0178(12) 0.0039(10) 0.0021(9) -0.0025(9)
C14 0.0242(13) 0.0294(13) 0.0182(12) -0.0025(10) 0.0053(9) 0.0017(10)
C12 0.0170(12) 0.0222(12) 0.0201(12) -0.0001(9) 0.0029(9) -0.0032(9)
C16 0.0223(13) 0.0224(12) 0.0238(13) -0.0004(10) 0.0019(10) -0.0052(10)
C17 0.0272(14) 0.0222(12) 0.0231(13) -0.0041(10) 0.0005(10) -0.0018(10)
C18 0.0257(16) 0.0337(15) 0.0484(18) -0.0082(13) -0.0017(12) -0.0008(11)
C20 0.0396(17) 0.0237(13) 0.0388(16) 0.0080(11) 0.0040(12) 0.0042(11)
C19 0.0327(14) 0.0188(12) 0.0243(13) -0.0031(9) 0.0027(10) 0.0030(10)

loop_
_atom_type_symbol
_atom_type_description
_atom_type_scat_dispersion_real
_atom_type_scat_dispersion_imag
_atom_type_scat_source
C C 0.0181 0.0091 'International Tables Vol C Tables 4.2.6.8 and 6.1.1.4'
H H 0.0000 0.0000 'International Tables Vol C Tables 4.2.6.8 and 6.1.1.4'
N N 0.0311 0.0180 'International Tables Vol C Tables 4.2.6.8 and 6.1.1.4'
O O 0.0492 0.0322 'International Tables Vol C Tables 4.2.6.8 and 6.1.1.4'
Cl Cl 0.3639 0.7018 'International Tables Vol C Tables 4.2.6.8 and 6.1.1.4'

loop_
_geom_angle_atom_site_label_1
_geom_angle_atom_site_label_2
_geom_angle_atom_site_label_3
_geom_angle
C13 O1 H24 105(2)
C6 C1 C2 117.7(2)
C6 C1 C9 118.4(2)
C2 C1 C9 123.9(2)
C7 N1 C6 120.9(2)
C7 N1 H21 123.7(19)
C6 N1 H21 115.3(19)
H26 O2 H25 100(2)
C3 C2 C1 121.3(2)
C3 C2 H1 119.4
C1 C2 H1 119.4
C9 N2 C10 124.7(2)
C9 N2 H22 118.1(17)
C10 N2 H22 117.2(17)
C2 C3 C4 118.9(2)
C2 C3 H2 120.5
C4 C3 H2 120.5
H27 O3 H28 107(2)
C17 N3 C16 113.42(17)
C17 N3 C19 113.24(19)
C16 N3 C19 110.87(17)
C17 N3 H23 108.9(16)
C16 N3 H23 106.1(16)
C19 N3 H23 103.6(15)
C5 C4 C3 122.1(2)
C5 C4 Cl1 118.64(19)
C3 C4 Cl1 119.23(18)
C4 C5 C6 118.5(2)
C4 C5 H3 120.8
C6 C5 H3 120.8
C11 C10 C15 119.7(2)
C11 C10 N2 121.2(2)
C15 C10 N2 119.0(2)
N2 C9 C8 122.6(2)
N2 C9 C1 119.9(2)
C8 C9 C1 117.5(2)
C7 C8 C9 120.7(2)
C7 C8 H5 119.6
C9 C8 H5 119.6
N1 C7 C8 122.0(2)
N1 C7 H4 119.0
C8 C7 H4 119.0
N1 C6 C5 118.4(2)
N1 C6 C1 120.2(2)
C5 C6 C1 121.4(2)
C14 C15 C10 120.0(2)
C14 C15 H8 120.0
C10 C15 H8 120.0
C10 C11 C12 121.0(2)
C10 C11 H6 119.5
C12 C11 H6 119.5
O1 C13 C14 122.7(2)
O1 C13 C12 116.8(2)
C14 C13 C12 120.5(2)
C15 C14 C13 120.2(2)
C15 C14 H7 119.9
C13 C14 H7 119.9
C11 C12 C13 118.5(2)
C11 C12 C16 120.7(2)
C13 C12 C16 120.7(2)
C12 C16 N3 113.82(18)
C12 C16 H9 108.8
N3 C16 H9 108.8
C12 C16 H10 108.8
N3 C16 H10 108.8
H9 C16 H10 107.7
N3 C17 C18 112.24(19)
N3 C17 H11 109.2
C18 C17 H11 109.2
N3 C17 H12 109.2
C18 C17 H12 109.2
H11 C17 H12 107.9
C17 C18 H13 109.5
C17 C18 H14 109.5
H13 C18 H14 109.5
C17 C18 H15 109.5
H13 C18 H15 109.5
H14 C18 H15 109.5
C19 C20 H18 109.5
C19 C20 H19 109.5
H18 C20 H19 109.5
C19 C20 H20 109.5
H18 C20 H20 109.5
H19 C20 H20 109.5
C20 C19 N3 114.3(2)
C20 C19 H17 108.7
N3 C19 H17 108.7
C20 C19 H16 108.7
N3 C19 H16 108.7
H17 C19 H16 107.6

loop_
_geom_bond_atom_site_label_1
_geom_bond_atom_site_label_2
_geom_bond_distance
O1 C13 1.368(3)
O1 H24 0.76(3)
Cl1 C4 1.739(2)
C1 C6 1.404(3)
C1 C2 1.411(3)
C1 C9 1.457(3)
N1 C7 1.339(3)
N1 C6 1.383(3)
N1 H21 0.95(3)
O2 H26 0.868(18)
O2 H25 0.851(18)
C2 C3 1.373(3)
C2 H1 0.9500
N2 C9 1.340(3)
N2 C10 1.437(3)
N2 H22 0.87(3)
C3 C4 1.398(3)
C3 H2 0.9500
O3 H27 0.831(17)
O3 H28 0.851(18)
N3 C17 1.499(3)
N3 C16 1.514(3)
N3 C19 1.517(3)
N3 H23 0.94(3)
C4 C5 1.366(3)
C5 C6 1.398(3)
C5 H3 0.9500
C10 C11 1.389(3)
C10 C15 1.390(3)
C9 C8 1.404(3)
C8 C7 1.366(3)
C8 H5 0.9500
C7 H4 0.9500
C15 C14 1.387(3)
C15 H8 0.9500
C11 C12 1.398(3)
C11 H6 0.9500
C13 C14 1.392(3)
C13 C12 1.399(3)
C14 H7 0.9500
C12 C16 1.503(3)
C16 H9 0.9900
C16 H10 0.9900
C17 C18 1.515(4)
C17 H11 0.9900
C17 H12 0.9900
C18 H13 0.9800
C18 H14 0.9800
C18 H15 0.9800
C20 C19 1.510(3)
C20 H18 0.9800
C20 H19 0.9800
C20 H20 0.9800
C19 H17 0.9900
C19 H16 0.9900

loop_
_geom_hbond_atom_site_label_D
_geom_hbond_atom_site_label_H
_geom_hbond_atom_site_label_A
_geom_hbond_distance_DH
_geom_hbond_distance_HA
_geom_hbond_distance_DA
_geom_hbond_angle_DHA
_geom_hbond_site_symmetry_A
N1 H21 Cl2 0.95(3) 2.24(3) 3.170(2) 167(3) 3_666
O3 H27 Cl2 0.831(17) 2.360(18) 3.178(2) 168(3) .
O3 H28 O2 0.851(18) 1.934(19) 2.782(3) 174(4) .
O2 H26 Cl3 0.868(18) 2.34(2) 3.208(2) 173(3) 1_455
O2 H25 Cl3 0.851(18) 2.38(2) 3.189(3) 160(4) 3_666
N3 H23 Cl3 0.94(3) 2.16(3) 3.063(2) 160(2) 1_455
N2 H22 O3 0.87(3) 2.04(3) 2.887(3) 162(2) 1_545
O1 H24 Cl2 0.76(3) 2.29(3) 3.046(2) 170(3) 2_545
C5 H3 Cl2 0.95 2.74 3.524(3) 140.1 3_666
C7 H4 Cl3 0.95 2.78 3.440(3) 127.4 .
C17 H11 Cl1 0.99 2.82 3.587(3) 134.6 3_556
C2 H1 O3 0.95 2.41 3.332(3) 165.0 1_545

loop_
_geom_torsion_atom_site_label_1
_geom_torsion_atom_site_label_2
_geom_torsion_atom_site_label_3
_geom_torsion_atom_site_label_4
_geom_torsion
C6 C1 C2 C3 0.8(3)
C9 C1 C2 C3 -179.1(2)
C1 C2 C3 C4 1.6(4)
C2 C3 C4 C5 -2.5(4)
C2 C3 C4 Cl1 176.78(19)
C3 C4 C5 C6 0.8(4)
Cl1 C4 C5 C6 -178.45(18)
C9 N2 C10 C11 -51.3(3)
C9 N2 C10 C15 131.3(2)
C10 N2 C9 C8 -8.2(3)
C10 N2 C9 C1 172.6(2)
C6 C1 C9 N2 -177.0(2)
C2 C1 C9 N2 2.8(3)
C6 C1 C9 C8 3.7(3)
C2 C1 C9 C8 -176.4(2)
N2 C9 C8 C7 178.4(2)
C1 C9 C8 C7 -2.4(3)
C6 N1 C7 C8 2.3(4)
C9 C8 C7 N1 -0.6(4)
C7 N1 C6 C5 179.6(2)
C7 N1 C6 C1 -0.8(3)
C4 C5 C6 N1 -178.7(2)
C4 C5 C6 C1 1.7(3)
C2 C1 C6 N1 177.9(2)
C9 C1 C6 N1 -2.2(3)
C2 C1 C6 C5 -2.5(3)
C9 C1 C6 C5 177.4(2)
C11 C10 C15 C14 1.7(4)
N2 C10 C15 C14 179.1(2)
C15 C10 C11 C12 -1.3(3)
N2 C10 C11 C12 -178.7(2)
C10 C15 C14 C13 -0.6(4)
O1 C13 C14 C15 178.8(2)
C12 C13 C14 C15 -0.7(3)
C10 C11 C12 C13 -0.1(3)
C10 C11 C12 C16 -177.2(2)
O1 C13 C12 C11 -178.4(2)
C14 C13 C12 C11 1.1(3)
O1 C13 C12 C16 -1.3(3)
C14 C13 C12 C16 178.3(2)
C11 C12 C16 N3 -86.7(3)
C13 C12 C16 N3 96.2(2)
C17 N3 C16 C12 -55.1(3)
C19 N3 C16 C12 176.2(2)
C16 N3 C17 C18 170.32(19)
C19 N3 C17 C18 -62.2(3)
C17 N3 C19 C20 -56.8(3)
C16 N3 C19 C20 72.0(3)
